data_7100050
loop_
_publ_author_name
'J. Reek'
'Arjan W. Kleij'
'Martin Lutz'
'Anthony L. Spek'
'van Leeuwen,Piet W.N.M'

_publ_section_title
;
Encapsulated Transition Metal Catalysts Comprising
Peripheral Zn(II)salen Building Blocks: Template-Controlled Reactivity
and Selectivity in Hydroformylation Catalysis
;
_journal_name_full 'Chemical Communications'
_journal_paper_doi 10.1039/b503708e
_journal_year 2005
_chemical_formula_moiety 'C99 H96 Cl6 N9 O6 P Zn3, 5(C2 H3 N)'
_chemical_formula_sum 'C109 H111 Cl6 N14 O6 P Zn3'
_chemical_formula_weight 2152.90
_space_group_IT_number 2
_space_group_name_Hall '-P 1'
_space_group_name_H-M_alt 'P -1'
_symmetry_cell_setting triclinic
_symmetry_space_group_name_Hall '-P 1'
_symmetry_space_group_name_H-M 'P -1'
_cell_angle_alpha 78.2385(6)
_cell_angle_beta 87.6536(6)
_cell_angle_gamma 71.2122(9)
_cell_formula_units_Z 2
_cell_length_a 14.4818(3)
_cell_length_b 17.0579(3)
_cell_length_c 23.2334(4)
_cell_measurement_temperature 150(2)
_cell_volume 5317.55(17)
_diffrn_ambient_temperature 150(2)
_exptl_crystal_density_diffrn 1.345
_cod_database_code 7100050

loop_
_symmetry_equiv_pos_as_xyz
'x, y, z'
'-x, -y, -z'

loop_
_atom_site_label
_atom_site_type_symbol
_atom_site_fract_x
_atom_site_fract_y
_atom_site_fract_z
_atom_site_U_iso_or_equiv
_atom_site_adp_type
_atom_site_occupancy
_atom_site_symmetry_multiplicity
_atom_site_calc_flag
_atom_site_refinement_flags
_atom_site_disorder_assembly
_atom_site_disorder_group
Zn1 Zn 0.86901(3) 0.36445(3) 0.58950(2) 0.03215(13) Uani 1 1 d . . .
Cl11 Cl 0.89267(8) 0.59261(7) 0.31100(5) 0.0547(3) Uani 1 1 d . . .
Cl12 Cl 0.98956(7) 0.40234(7) 0.29772(5) 0.0489(3) Uani 1 1 d . . .
O11 O 0.85155(18) 0.42227(16) 0.65517(11) 0.0382(7) Uani 1 1 d . . .
O12 O 0.90708(18) 0.24817(16) 0.63541(11) 0.0393(7) Uani 1 1 d . . .
N11 N 0.8714(2) 0.47673(19) 0.53322(13) 0.0292(8) Uani 1 1 d . . .
N12 N 0.9553(2) 0.31867(19) 0.52242(13) 0.0304(8) Uani 1 1 d . . .
C11 C 0.8178(3) 0.5024(3) 0.65582(17) 0.0335(10) Uani 1 1 d . . .
C12 C 0.7855(3) 0.5281(2) 0.71089(18) 0.0335(10) Uani 1 1 d . . .
C13 C 0.7481(3) 0.6129(3) 0.71027(19) 0.0417(11) Uani 1 1 d . . .
H13 H 0.7264 0.6301 0.7463 0.050 Uiso 1 1 calc R . .
C14 C 0.7398(3) 0.6759(3) 0.6597(2) 0.0428(11) Uani 1 1 d . . .
H14 H 0.7117 0.7338 0.6616 0.051 Uiso 1 1 calc R . .
C15 C 0.7723(3) 0.6535(2) 0.60792(18) 0.0365(11) Uani 1 1 d . . .
H15 H 0.7686 0.6961 0.5738 0.044 Uiso 1 1 calc R . .
C16 C 0.8119(3) 0.5669(2) 0.60426(18) 0.0322(10) Uani 1 1 d . . .
C17 C 0.8437(2) 0.5503(3) 0.54760(17) 0.0329(10) Uani 1 1 d . . .
H17 H 0.8446 0.5973 0.5178 0.039 Uiso 1 1 calc R . .
C18 C 0.9012(2) 0.4652(2) 0.47598(17) 0.0305(10) Uani 1 1 d . . .
C19 C 0.8858(3) 0.5300(2) 0.42604(17) 0.0338(10) Uani 1 1 d . . .
H19 H 0.8559 0.5872 0.4295 0.041 Uiso 1 1 calc R . .
C110 C 0.9141(3) 0.5108(3) 0.37194(18) 0.0372(11) Uani 1 1 d . . .
C111 C 0.9573(3) 0.4274(3) 0.36626(17) 0.0353(10) Uani 1 1 d . . .
C112 C 0.9729(3) 0.3629(2) 0.41519(18) 0.0333(10) Uani 1 1 d . . .
H112 H 1.0019 0.3059 0.4110 0.040 Uiso 1 1 calc R . .
C113 C 0.9467(2) 0.3805(2) 0.47031(17) 0.0294(10) Uani 1 1 d . . .
C114 C 1.0226(3) 0.2451(2) 0.52939(17) 0.0333(10) Uani 1 1 d . . .
H114 H 1.0668 0.2358 0.4982 0.040 Uiso 1 1 calc R . .
C115 C 1.0370(3) 0.1771(2) 0.57857(18) 0.0325(10) Uani 1 1 d . . .
C116 C 1.1132(3) 0.1014(2) 0.57499(18) 0.0355(10) Uani 1 1 d . . .
H116 H 1.1528 0.0994 0.5413 0.043 Uiso 1 1 calc R . .
C117 C 1.1307(3) 0.0318(3) 0.61888(19) 0.0434(11) Uani 1 1 d . . .
H117 H 1.1810 -0.0190 0.6156 0.052 Uiso 1 1 calc R . .
C118 C 1.0735(3) 0.0359(3) 0.66898(19) 0.0446(12) Uani 1 1 d . . .
H118 H 1.0860 -0.0133 0.6992 0.054 Uiso 1 1 calc R . .
C119 C 0.9999(3) 0.1077(2) 0.67667(18) 0.0372(11) Uani 1 1 d . . .
C120 C 0.9786(3) 0.1811(2) 0.62953(18) 0.0340(10) Uani 1 1 d . . .
C121 C 0.7911(3) 0.4618(2) 0.76705(17) 0.0378(11) Uani 1 1 d . . .
C122 C 0.7278(3) 0.4067(3) 0.76032(19) 0.0558(13) Uani 1 1 d . . .
H12A H 0.6599 0.4427 0.7519 0.084 Uiso 1 1 calc R . .
H12B H 0.7316 0.3652 0.7969 0.084 Uiso 1 1 calc R . .
H12C H 0.7517 0.3773 0.7279 0.084 Uiso 1 1 calc R . .
C123 C 0.7569(3) 0.5016(3) 0.82096(18) 0.0527(13) Uani 1 1 d . . .
H12D H 0.7956 0.5378 0.8256 0.079 Uiso 1 1 calc R . .
H12E H 0.7656 0.4568 0.8562 0.079 Uiso 1 1 calc R . .
H12F H 0.6878 0.5356 0.8155 0.079 Uiso 1 1 calc R . .
C124 C 0.8987(3) 0.4048(2) 0.78108(17) 0.0444(11) Uani 1 1 d . . .
H12G H 0.9236 0.3759 0.7485 0.067 Uiso 1 1 calc R . .
H12H H 0.9018 0.3627 0.8173 0.067 Uiso 1 1 calc R . .
H12I H 0.9385 0.4397 0.7863 0.067 Uiso 1 1 calc R . .
C125 C 0.9459(3) 0.1116(3) 0.73465(18) 0.0466(12) Uani 1 1 d . . .
C126 C 0.9806(3) 0.0265(3) 0.77950(19) 0.0660(15) Uani 1 1 d . . .
H12J H 0.9478 0.0331 0.8168 0.099 Uiso 1 1 calc R . .
H12K H 1.0513 0.0096 0.7860 0.099 Uiso 1 1 calc R . .
H12L H 0.9646 -0.0170 0.7641 0.099 Uiso 1 1 calc R . .
C127 C 0.8350(3) 0.1337(3) 0.72644(19) 0.0612(14) Uani 1 1 d . . .
H12M H 0.8091 0.1890 0.7001 0.092 Uiso 1 1 calc R . .
H12N H 0.8042 0.1355 0.7647 0.092 Uiso 1 1 calc R . .
H12O H 0.8212 0.0906 0.7092 0.092 Uiso 1 1 calc R . .
C128 C 0.9659(3) 0.1792(3) 0.76276(19) 0.0552(13) Uani 1 1 d . . .
H12P H 0.9391 0.2348 0.7370 0.083 Uiso 1 1 calc R . .
H12Q H 1.0364 0.1660 0.7681 0.083 Uiso 1 1 calc R . .
H12R H 0.9348 0.1797 0.8010 0.083 Uiso 1 1 calc R . .
Zn2 Zn 0.18605(3) 0.79126(3) 0.656857(19) 0.03028(13) Uani 1 1 d . . .
Cl21 Cl -0.29481(7) 0.85020(7) 0.73641(5) 0.0515(3) Uani 1 1 d . . .
Cl22 Cl -0.30802(7) 0.90049(7) 0.59678(5) 0.0516(3) Uani 1 1 d . . .
O21 O 0.27214(17) 0.78770(16) 0.72053(11) 0.0399(7) Uani 1 1 d . . .
O22 O 0.26588(16) 0.83148(15) 0.59580(11) 0.0322(6) Uani 1 1 d . . .
N21 N 0.0765(2) 0.79651(19) 0.71846(14) 0.0327(8) Uani 1 1 d . . .
N22 N 0.0638(2) 0.84783(18) 0.60258(14) 0.0301(8) Uani 1 1 d . . .
C21 C 0.2722(3) 0.7572(2) 0.77614(17) 0.0325(10) Uani 1 1 d . . .
C22 C 0.3600(3) 0.7355(2) 0.81101(17) 0.0321(10) Uani 1 1 d . . .
C23 C 0.3579(3) 0.7042(2) 0.86984(18) 0.0372(11) Uani 1 1 d . . .
H23 H 0.4155 0.6908 0.8931 0.045 Uiso 1 1 calc R . .
C24 C 0.2749(3) 0.6907(3) 0.89769(19) 0.0467(12) Uani 1 1 d . . .
H24 H 0.2769 0.6681 0.9387 0.056 Uiso 1 1 calc R . .
C25 C 0.1916(3) 0.7103(3) 0.86533(19) 0.0472(12) Uani 1 1 d . . .
H25 H 0.1353 0.7012 0.8841 0.057 Uiso 1 1 calc R . .
C26 C 0.1869(3) 0.7438(2) 0.80457(17) 0.0345(10) Uani 1 1 d . . .
C27 C 0.0950(3) 0.7667(2) 0.77472(18) 0.0369(11) Uani 1 1 d . . .
H27 H 0.0418 0.7596 0.7981 0.044 Uiso 1 1 calc R . .
C28 C -0.0170(3) 0.8216(2) 0.69334(17) 0.0292(10) Uani 1 1 d . . .
C29 C -0.1027(3) 0.8246(2) 0.72428(18) 0.0347(10) Uani 1 1 d . . .
H29 H -0.0994 0.8097 0.7660 0.042 Uiso 1 1 calc R . .
C210 C -0.1916(3) 0.8487(2) 0.69535(19) 0.0353(10) Uani 1 1 d . . .
C211 C -0.1979(3) 0.8718(2) 0.63435(19) 0.0356(11) Uani 1 1 d . . .
C212 C -0.1152(3) 0.8727(2) 0.60329(18) 0.0345(10) Uani 1 1 d . . .
H212 H -0.1201 0.8899 0.5617 0.041 Uiso 1 1 calc R . .
C213 C -0.0245(3) 0.8489(2) 0.63129(18) 0.0303(10) Uani 1 1 d . . .
C214 C 0.0667(3) 0.8806(2) 0.54693(18) 0.0323(10) Uani 1 1 d . . .
H214 H 0.0059 0.9050 0.5259 0.039 Uiso 1 1 calc R . .
C215 C 0.1513(3) 0.8838(2) 0.51423(16) 0.0296(10) Uani 1 1 d . . .
C216 C 0.1364(3) 0.9151(2) 0.45254(17) 0.0342(10) Uani 1 1 d . . .
H216 H 0.0725 0.9327 0.4357 0.041 Uiso 1 1 calc R . .
C217 C 0.2127(3) 0.9200(2) 0.41752(17) 0.0359(10) Uani 1 1 d . . .
H217 H 0.2021 0.9398 0.3763 0.043 Uiso 1 1 calc R . .
C218 C 0.3062(3) 0.8959(2) 0.44198(18) 0.0379(11) Uani 1 1 d . . .
H218 H 0.3582 0.8996 0.4164 0.045 Uiso 1 1 calc R . .
C219 C 0.3273(3) 0.8668(2) 0.50151(18) 0.0330(10) Uani 1 1 d . . .
C220 C 0.2471(3) 0.8593(2) 0.53928(18) 0.0298(10) Uani 1 1 d . . .
C221 C 0.4528(3) 0.7454(3) 0.78105(18) 0.0388(11) Uani 1 1 d . . .
C222 C 0.4371(3) 0.8389(3) 0.75255(19) 0.0538(13) Uani 1 1 d . . .
H22A H 0.3794 0.8605 0.7262 0.081 Uiso 1 1 calc R . .
H22B H 0.4945 0.8434 0.7300 0.081 Uiso 1 1 calc R . .
H22C H 0.4276 0.8722 0.7833 0.081 Uiso 1 1 calc R . .
C223 C 0.4814(3) 0.6901(3) 0.73416(18) 0.0557(13) Uani 1 1 d . . .
H22D H 0.4968 0.6304 0.7533 0.084 Uiso 1 1 calc R . .
H22E H 0.5386 0.6991 0.7135 0.084 Uiso 1 1 calc R . .
H22F H 0.4268 0.7057 0.7059 0.084 Uiso 1 1 calc R . .
C224 C 0.5399(3) 0.7174(3) 0.82462(18) 0.0489(12) Uani 1 1 d . . .
H22G H 0.5248 0.7524 0.8545 0.073 Uiso 1 1 calc R . .
H22H H 0.5977 0.7240 0.8035 0.073 Uiso 1 1 calc R . .
H22I H 0.5526 0.6580 0.8436 0.073 Uiso 1 1 calc R . .
C225 C 0.4303(3) 0.8435(3) 0.52757(18) 0.0414(11) Uani 1 1 d . . .
C226 C 0.4303(3) 0.8988(3) 0.57252(19) 0.0602(14) Uani 1 1 d . . .
H22J H 0.4090 0.9585 0.5528 0.090 Uiso 1 1 calc R . .
H22K H 0.4963 0.8833 0.5892 0.090 Uiso 1 1 calc R . .
H22L H 0.3855 0.8898 0.6041 0.090 Uiso 1 1 calc R . .
C227 C 0.5035(3) 0.8577(3) 0.48027(19) 0.0588(14) Uani 1 1 d . . .
H22M H 0.5059 0.8228 0.4512 0.088 Uiso 1 1 calc R . .
H22N H 0.5684 0.8421 0.4987 0.088 Uiso 1 1 calc R . .
H22O H 0.4831 0.9175 0.4607 0.088 Uiso 1 1 calc R . .
C228 C 0.4673(3) 0.7491(3) 0.55764(18) 0.0532(13) Uani 1 1 d . . .
H22P H 0.4233 0.7379 0.5891 0.080 Uiso 1 1 calc R . .
H22Q H 0.5331 0.7351 0.5743 0.080 Uiso 1 1 calc R . .
H22R H 0.4689 0.7143 0.5286 0.080 Uiso 1 1 calc R . .
Zn3 Zn 0.45330(3) 0.20215(3) 0.905943(19) 0.02840(13) Uani 1 1 d . . .
Cl31 Cl 0.87562(7) 0.28897(6) 0.95224(5) 0.0421(3) Uani 1 1 d . . .
Cl32 Cl 0.95249(7) 0.09854(6) 0.93568(5) 0.0429(3) Uani 1 1 d . . .
O31 O 0.33171(16) 0.28643(15) 0.92021(11) 0.0354(7) Uani 1 1 d . . .
O32 O 0.40416(16) 0.10967(15) 0.89717(11) 0.0325(7) Uani 1 1 d . . .
N31 N 0.5275(2) 0.27142(18) 0.94082(13) 0.0282(8) Uani 1 1 d . . .
N32 N 0.5908(2) 0.11469(18) 0.92545(13) 0.0263(7) Uani 1 1 d . . .
C31 C 0.3106(3) 0.3507(2) 0.94622(16) 0.0294(10) Uani 1 1 d . . .
C32 C 0.2105(3) 0.4037(2) 0.94715(17) 0.0358(10) Uani 1 1 d . . .
C33 C 0.1904(3) 0.4696(3) 0.97665(18) 0.0441(12) Uani 1 1 d . . .
H33 H 0.1247 0.5052 0.9767 0.053 Uiso 1 1 calc R . .
C34 C 0.2614(3) 0.4872(3) 1.00654(19) 0.0463(12) Uani 1 1 d . . .
H34 H 0.2435 0.5313 1.0281 0.056 Uiso 1 1 calc R . .
C35 C 0.3568(3) 0.4394(2) 1.00403(17) 0.0381(11) Uani 1 1 d . . .
H35 H 0.4059 0.4515 1.0232 0.046 Uiso 1 1 calc R . .
C36 C 0.3836(3) 0.3720(2) 0.97320(16) 0.0289(10) Uani 1 1 d . . .
C37 C 0.4867(3) 0.3304(2) 0.96979(16) 0.0306(10) Uani 1 1 d . . .
H37 H 0.5288 0.3479 0.9908 0.037 Uiso 1 1 calc R . .
C38 C 0.6299(3) 0.2350(2) 0.94127(16) 0.0280(9) Uani 1 1 d . . .
C39 C 0.6955(3) 0.2772(2) 0.94588(15) 0.0308(10) Uani 1 1 d . . .
H39 H 0.6727 0.3347 0.9497 0.037 Uiso 1 1 calc R . .
C310 C 0.7947(3) 0.2351(2) 0.94484(16) 0.0305(10) Uani 1 1 d . . .
C311 C 0.8284(3) 0.1522(2) 0.93745(16) 0.0301(10) Uani 1 1 d . . .
C312 C 0.7636(3) 0.1100(2) 0.93066(16) 0.0328(10) Uani 1 1 d . . .
H312 H 0.7872 0.0535 0.9247 0.039 Uiso 1 1 calc R . .
C313 C 0.6630(3) 0.1510(2) 0.93259(16) 0.0262(9) Uani 1 1 d . . .
C314 C 0.6080(3) 0.0333(2) 0.93911(15) 0.0287(10) Uani 1 1 d . . .
H314 H 0.6711 0.0003 0.9552 0.034 Uiso 1 1 calc R . .
C315 C 0.5428(3) -0.0118(2) 0.93269(15) 0.0268(9) Uani 1 1 d . . .
C316 C 0.5825(3) -0.1006(2) 0.94747(15) 0.0290(10) Uani 1 1 d . . .
H316 H 0.6482 -0.1257 0.9617 0.035 Uiso 1 1 calc R . .
C317 C 0.5288(3) -0.1506(2) 0.94179(16) 0.0319(10) Uani 1 1 d . . .
H317 H 0.5568 -0.2104 0.9509 0.038 Uiso 1 1 calc R . .
C318 C 0.4314(3) -0.1128(2) 0.92234(16) 0.0334(10) Uani 1 1 d . . .
H318 H 0.3943 -0.1487 0.9189 0.040 Uiso 1 1 calc R . .
C319 C 0.3860(3) -0.0268(2) 0.90785(16) 0.0298(10) Uani 1 1 d . . .
C320 C 0.4434(3) 0.0278(2) 0.91190(16) 0.0287(9) Uani 1 1 d . . .
C321 C 0.1308(3) 0.3867(3) 0.91521(19) 0.0453(12) Uani 1 1 d . . .
C322 C 0.1257(3) 0.2984(3) 0.9405(2) 0.0707(16) Uani 1 1 d . . .
H32A H 0.1044 0.2956 0.9813 0.106 Uiso 1 1 calc R . .
H32B H 0.1904 0.2566 0.9396 0.106 Uiso 1 1 calc R . .
H32C H 0.0791 0.2864 0.9171 0.106 Uiso 1 1 calc R . .
C323 C 0.0288(3) 0.4496(3) 0.9220(2) 0.0682(15) Uani 1 1 d . . .
H32D H 0.0119 0.4425 0.9636 0.102 Uiso 1 1 calc R . .
H32E H -0.0197 0.4388 0.8993 0.102 Uiso 1 1 calc R . .
H32F H 0.0295 0.5076 0.9076 0.102 Uiso 1 1 calc R . .
C324 C 0.1520(3) 0.3966(3) 0.8494(2) 0.0845(19) Uani 1 1 d . . .
H32G H 0.1047 0.3806 0.8292 0.127 Uiso 1 1 calc R . .
H32H H 0.2181 0.3599 0.8439 0.127 Uiso 1 1 calc R . .
H32I H 0.1467 0.4555 0.8329 0.127 Uiso 1 1 calc R . .
C325 C 0.2797(3) 0.0111(2) 0.88542(18) 0.0380(11) Uani 1 1 d . . .
C326 C 0.2304(3) -0.0576(2) 0.88735(19) 0.0494(12) Uani 1 1 d . . .
H32J H 0.2652 -0.0965 0.8620 0.074 Uiso 1 1 calc R . .
H32K H 0.1624 -0.0306 0.8734 0.074 Uiso 1 1 calc R . .
H32L H 0.2323 -0.0890 0.9278 0.074 Uiso 1 1 calc R . .
C327 C 0.2184(3) 0.0731(3) 0.9227(2) 0.0524(13) Uani 1 1 d . . .
H32M H 0.2135 0.0421 0.9625 0.079 Uiso 1 1 calc R . .
H32N H 0.1529 0.1010 0.9048 0.079 Uiso 1 1 calc R . .
H32O H 0.2496 0.1157 0.9245 0.079 Uiso 1 1 calc R . .
C328 C 0.2769(3) 0.0566(2) 0.82064(18) 0.0515(13) Uani 1 1 d . . .
H32P H 0.3036 0.1031 0.8179 0.077 Uiso 1 1 calc R . .
H32Q H 0.2092 0.0790 0.8055 0.077 Uiso 1 1 calc R . .
H32R H 0.3159 0.0164 0.7973 0.077 Uiso 1 1 calc R . .
P41 P 0.39912(7) 0.39080(6) 0.61918(5) 0.0309(3) Uani 1 1 d . . .
N41 N 0.7186(2) 0.37838(19) 0.57732(13) 0.0287(8) Uani 1 1 d . . .
N42 N 0.2358(2) 0.66383(18) 0.64474(14) 0.0292(8) Uani 1 1 d . . .
N43 N 0.4528(2) 0.25303(17) 0.81450(13) 0.0293(8) Uani 1 1 d . . .
C41 C 0.6868(3) 0.3121(2) 0.58356(16) 0.0331(10) Uani 1 1 d . . .
H41 H 0.7327 0.2588 0.5809 0.040 Uiso 1 1 calc R . .
C42 C 0.5906(3) 0.3168(2) 0.59370(16) 0.0310(10) Uani 1 1 d . . .
H42 H 0.5713 0.2679 0.5971 0.037 Uiso 1 1 calc R . .
C43 C 0.5222(3) 0.3938(2) 0.59884(15) 0.0283(9) Uani 1 1 d . . .
C44 C 0.5541(3) 0.4635(2) 0.59075(16) 0.0323(10) Uani 1 1 d . . .
H44 H 0.5096 0.5178 0.5924 0.039 Uiso 1 1 calc R . .
C45 C 0.6518(3) 0.4529(2) 0.58026(16) 0.0341(10) Uani 1 1 d . . .
H45 H 0.6727 0.5012 0.5748 0.041 Uiso 1 1 calc R . .
C46 C 0.2636(3) 0.6463(2) 0.59220(17) 0.0344(10) Uani 1 1 d . . .
H46 H 0.2494 0.6915 0.5589 0.041 Uiso 1 1 calc R . .
C47 C 0.3123(3) 0.5652(2) 0.58375(17) 0.0359(10) Uani 1 1 d . . .
H47 H 0.3292 0.5555 0.5453 0.043 Uiso 1 1 calc R . .
C48 C 0.3363(2) 0.4985(2) 0.63156(17) 0.0269(9) Uani 1 1 d . . .
C49 C 0.3042(3) 0.5163(2) 0.68585(17) 0.0340(10) Uani 1 1 d . . .
H49 H 0.3160 0.4721 0.7197 0.041 Uiso 1 1 calc R . .
C410 C 0.2544(3) 0.5994(2) 0.69045(17) 0.0344(10) Uani 1 1 d . . .
H410 H 0.2326 0.6106 0.7280 0.041 Uiso 1 1 calc R . .
C411 C 0.3782(3) 0.2545(2) 0.78185(17) 0.0320(10) Uani 1 1 d . . .
H411 H 0.3333 0.2274 0.7998 0.038 Uiso 1 1 calc R . .
C412 C 0.3634(3) 0.2934(2) 0.72351(17) 0.0306(10) Uani 1 1 d . . .
H412 H 0.3096 0.2923 0.7020 0.037 Uiso 1 1 calc R . .
C413 C 0.4267(3) 0.3342(2) 0.69605(16) 0.0281(10) Uani 1 1 d . . .
C414 C 0.5052(3) 0.3324(2) 0.72963(17) 0.0351(10) Uani 1 1 d . . .
H414 H 0.5511 0.3590 0.7126 0.042 Uiso 1 1 calc R . .
C415 C 0.5154(3) 0.2914(2) 0.78817(18) 0.0394(11) Uani 1 1 d . . .
H415 H 0.5692 0.2904 0.8107 0.047 Uiso 1 1 calc R . .
N51 N 0.4572(3) 0.5173(3) 0.10751(19) 0.0676(13) Uani 1 1 d . . .
C51 C 0.5273(4) 0.5072(3) 0.1311(2) 0.0505(13) Uani 1 1 d . . .
C52 C 0.6201(4) 0.4950(3) 0.1604(2) 0.0701(15) Uani 1 1 d . . .
H52A H 0.6740 0.4750 0.1345 0.105 Uiso 1 1 d . . .
H52B H 0.6279 0.4530 0.1971 0.105 Uiso 1 1 d . . .
H52C H 0.6204 0.5487 0.1691 0.105 Uiso 1 1 d . . .
N61 N 0.5535(3) 0.1283(3) 0.68244(18) 0.0671(13) Uani 1 1 d . . .
C61 C 0.5740(4) 0.0911(3) 0.7281(2) 0.0584(14) Uani 1 1 d . . .
C62 C 0.5993(5) 0.0439(3) 0.7879(2) 0.120(3) Uani 1 1 d . . .
H62A H 0.5839 0.0829 0.8150 0.180 Uiso 1 1 d . . .
H62B H 0.6691 0.0119 0.7909 0.180 Uiso 1 1 d . . .
H62C H 0.5617 0.0044 0.7978 0.180 Uiso 1 1 d . . .
N71 N 0.0514(3) 0.3142(3) 0.1179(2) 0.0936(17) Uani 1 1 d . . .
C71 C 0.1318(4) 0.3055(3) 0.1125(2) 0.0534(13) Uani 1 1 d . . .
C72 C 0.2351(3) 0.2918(3) 0.1051(2) 0.0595(14) Uani 1 1 d . . .
H72A H 0.2721 0.2362 0.1280 0.089 Uiso 1 1 d . . .
H72B H 0.2528 0.3358 0.1188 0.089 Uiso 1 1 d . . .
H72C H 0.2502 0.2941 0.0634 0.089 Uiso 1 1 d . . .
N81 N 0.1904(3) 0.0862(3) 0.1275(2) 0.0819(15) Uani 1 1 d . . .
C81 C 0.1159(4) 0.1076(3) 0.1069(2) 0.0535(14) Uani 1 1 d . . .
C82 C 0.0187(4) 0.1337(3) 0.0807(2) 0.0811(17) Uani 1 1 d . . .
H82A H 0.0133 0.0909 0.0598 0.122 Uiso 1 1 d . . .
H82B H 0.0063 0.1879 0.0531 0.122 Uiso 1 1 d . . .
H82C H -0.0297 0.1399 0.1118 0.122 Uiso 1 1 d . . .
N91 N 0.7597(3) 0.7432(3) 0.4324(2) 0.0854(16) Uani 1 1 d . . .
C91 C 0.7282(4) 0.8009(4) 0.3980(3) 0.0660(16) Uani 1 1 d . . .
C92 C 0.6824(4) 0.8789(4) 0.3549(3) 0.100(2) Uani 1 1 d . . .
H92A H 0.6212 0.8770 0.3398 0.150 Uiso 1 1 d . . .
H92B H 0.7267 0.8838 0.3221 0.150 Uiso 1 1 d . . .
H92C H 0.6694 0.9277 0.3736 0.150 Uiso 1 1 d . . .

loop_
_atom_site_aniso_label
_atom_site_aniso_U_11
_atom_site_aniso_U_22
_atom_site_aniso_U_33
_atom_site_aniso_U_23
_atom_site_aniso_U_13
_atom_site_aniso_U_12
Zn1 0.0318(3) 0.0308(3) 0.0318(3) -0.0031(2) 0.0009(2) -0.0090(2)
Cl11 0.0513(7) 0.0538(7) 0.0408(7) 0.0104(6) 0.0089(6) -0.0051(6)
Cl12 0.0466(7) 0.0617(8) 0.0368(7) -0.0092(6) 0.0112(5) -0.0170(6)
O11 0.0496(18) 0.0313(17) 0.0313(17) -0.0061(14) 0.0010(13) -0.0101(14)
O12 0.0382(17) 0.0348(17) 0.0371(18) 0.0015(14) 0.0020(14) -0.0064(14)
N11 0.0266(19) 0.030(2) 0.030(2) -0.0070(17) 0.0021(15) -0.0081(16)
N12 0.0294(19) 0.028(2) 0.031(2) -0.0008(16) -0.0030(16) -0.0077(17)
C11 0.027(2) 0.040(3) 0.034(3) -0.009(2) -0.008(2) -0.009(2)
C12 0.030(2) 0.030(3) 0.042(3) -0.011(2) -0.003(2) -0.008(2)
C13 0.035(3) 0.049(3) 0.044(3) -0.015(3) -0.001(2) -0.015(2)
C14 0.040(3) 0.035(3) 0.057(3) -0.018(3) 0.001(2) -0.012(2)
C15 0.038(3) 0.035(3) 0.041(3) -0.009(2) -0.001(2) -0.018(2)
C16 0.032(2) 0.030(3) 0.037(3) -0.004(2) -0.005(2) -0.013(2)
C17 0.029(2) 0.033(3) 0.034(3) 0.000(2) -0.003(2) -0.010(2)
C18 0.020(2) 0.036(3) 0.036(3) -0.003(2) -0.0034(19) -0.0106(19)
C19 0.029(2) 0.032(2) 0.035(3) 0.001(2) 0.001(2) -0.0071(19)
C110 0.028(2) 0.041(3) 0.038(3) 0.005(2) 0.003(2) -0.014(2)
C111 0.027(2) 0.048(3) 0.034(3) -0.011(2) 0.007(2) -0.014(2)
C112 0.030(2) 0.032(2) 0.038(3) -0.005(2) 0.003(2) -0.012(2)
C113 0.023(2) 0.034(3) 0.031(3) -0.003(2) 0.0009(19) -0.0110(19)
C114 0.030(2) 0.035(3) 0.036(3) -0.007(2) 0.001(2) -0.013(2)
C115 0.027(2) 0.028(2) 0.040(3) -0.004(2) -0.001(2) -0.008(2)
C116 0.031(2) 0.035(3) 0.042(3) -0.010(2) -0.005(2) -0.011(2)
C117 0.042(3) 0.028(3) 0.055(3) -0.009(2) -0.008(2) -0.003(2)
C118 0.052(3) 0.035(3) 0.046(3) 0.001(2) -0.009(2) -0.017(2)
C119 0.040(3) 0.029(3) 0.040(3) -0.005(2) -0.008(2) -0.008(2)
C120 0.032(3) 0.029(3) 0.040(3) -0.004(2) -0.009(2) -0.009(2)
C121 0.035(3) 0.045(3) 0.035(3) -0.013(2) 0.006(2) -0.013(2)
C122 0.055(3) 0.066(3) 0.052(3) -0.002(3) 0.003(2) -0.033(3)
C123 0.059(3) 0.056(3) 0.039(3) -0.011(2) 0.010(2) -0.012(2)
C124 0.048(3) 0.047(3) 0.036(3) -0.007(2) 0.002(2) -0.013(2)
C125 0.061(3) 0.043(3) 0.034(3) 0.001(2) -0.005(2) -0.019(2)
C126 0.102(4) 0.052(3) 0.037(3) 0.005(2) -0.004(3) -0.024(3)
C127 0.065(3) 0.081(4) 0.038(3) 0.001(3) 0.010(2) -0.033(3)
C128 0.075(3) 0.044(3) 0.046(3) -0.011(2) -0.007(3) -0.016(3)
Zn2 0.0264(3) 0.0332(3) 0.0295(3) -0.0040(2) 0.0023(2) -0.0088(2)
Cl21 0.0326(6) 0.0666(8) 0.0656(8) -0.0280(7) 0.0166(6) -0.0227(6)
Cl22 0.0290(6) 0.0466(7) 0.0725(9) 0.0064(6) -0.0095(6) -0.0130(5)
O21 0.0325(16) 0.0589(19) 0.0291(18) -0.0023(15) 0.0007(13) -0.0196(14)
O22 0.0291(15) 0.0380(16) 0.0281(17) -0.0016(13) 0.0031(13) -0.0123(13)
N21 0.027(2) 0.038(2) 0.032(2) -0.0028(17) 0.0022(17) -0.0117(16)
N22 0.0265(19) 0.0277(19) 0.034(2) -0.0062(16) 0.0039(16) -0.0065(15)
C21 0.037(3) 0.037(3) 0.026(3) -0.008(2) 0.002(2) -0.014(2)
C22 0.034(3) 0.036(2) 0.026(3) -0.010(2) -0.002(2) -0.008(2)
C23 0.033(3) 0.049(3) 0.032(3) -0.014(2) -0.003(2) -0.014(2)
C24 0.050(3) 0.059(3) 0.031(3) -0.007(2) 0.000(2) -0.019(3)
C25 0.042(3) 0.065(3) 0.038(3) -0.007(2) 0.008(2) -0.023(2)
C26 0.031(3) 0.044(3) 0.029(3) -0.002(2) -0.001(2) -0.015(2)
C27 0.033(3) 0.037(3) 0.040(3) -0.008(2) 0.011(2) -0.013(2)
C28 0.026(2) 0.027(2) 0.039(3) -0.012(2) 0.008(2) -0.0115(19)
C29 0.034(3) 0.040(3) 0.033(3) -0.011(2) 0.006(2) -0.015(2)
C210 0.025(2) 0.037(3) 0.050(3) -0.020(2) 0.014(2) -0.014(2)
C211 0.022(2) 0.030(2) 0.055(3) -0.007(2) -0.001(2) -0.0097(19)
C212 0.032(3) 0.028(2) 0.043(3) -0.004(2) 0.000(2) -0.011(2)
C213 0.020(2) 0.027(2) 0.043(3) -0.008(2) 0.003(2) -0.0067(19)
C214 0.032(2) 0.027(2) 0.037(3) -0.003(2) -0.005(2) -0.0101(19)
C215 0.030(2) 0.031(2) 0.027(3) 0.0001(19) -0.003(2) -0.0110(19)
C216 0.038(3) 0.028(2) 0.035(3) -0.003(2) -0.002(2) -0.011(2)
C217 0.055(3) 0.030(2) 0.028(3) -0.005(2) 0.004(2) -0.022(2)
C218 0.041(3) 0.038(3) 0.041(3) -0.009(2) 0.009(2) -0.021(2)
C219 0.039(3) 0.030(2) 0.032(3) -0.007(2) 0.006(2) -0.014(2)
C220 0.034(3) 0.025(2) 0.031(3) -0.005(2) 0.003(2) -0.0108(19)
C221 0.026(2) 0.054(3) 0.037(3) -0.010(2) 0.000(2) -0.014(2)
C222 0.045(3) 0.069(3) 0.051(3) 0.001(3) -0.002(2) -0.031(3)
C223 0.040(3) 0.091(4) 0.044(3) -0.029(3) 0.006(2) -0.024(3)
C224 0.039(3) 0.062(3) 0.050(3) -0.017(2) 0.000(2) -0.019(2)
C225 0.032(3) 0.058(3) 0.038(3) -0.009(2) 0.008(2) -0.020(2)
C226 0.053(3) 0.097(4) 0.051(3) -0.026(3) 0.009(2) -0.047(3)
C227 0.044(3) 0.086(4) 0.053(3) -0.012(3) 0.012(2) -0.034(3)
C228 0.030(3) 0.076(4) 0.045(3) -0.004(3) 0.002(2) -0.010(2)
Zn3 0.0258(3) 0.0264(3) 0.0314(3) -0.0043(2) 0.0014(2) -0.0074(2)
Cl31 0.0325(6) 0.0407(6) 0.0562(8) -0.0058(5) -0.0017(5) -0.0183(5)
Cl32 0.0249(6) 0.0474(7) 0.0543(8) -0.0129(6) 0.0017(5) -0.0073(5)
O31 0.0288(15) 0.0350(17) 0.0442(18) -0.0205(14) 0.0024(13) -0.0053(13)
O32 0.0281(15) 0.0271(16) 0.0387(18) -0.0009(13) -0.0058(13) -0.0065(13)
N31 0.028(2) 0.0206(18) 0.035(2) -0.0058(16) 0.0043(16) -0.0074(15)
N32 0.0255(18) 0.0239(19) 0.031(2) -0.0091(15) 0.0031(15) -0.0079(15)
C31 0.031(2) 0.030(2) 0.026(2) -0.002(2) 0.0069(19) -0.011(2)
C32 0.029(3) 0.036(3) 0.038(3) -0.007(2) 0.009(2) -0.006(2)
C33 0.035(3) 0.042(3) 0.050(3) -0.013(2) 0.014(2) -0.003(2)
C34 0.043(3) 0.045(3) 0.053(3) -0.017(2) 0.014(2) -0.015(2)
C35 0.037(3) 0.039(3) 0.041(3) -0.009(2) 0.008(2) -0.017(2)
C36 0.029(2) 0.027(2) 0.028(2) -0.0027(19) 0.0087(19) -0.008(2)
C37 0.040(3) 0.028(2) 0.027(2) 0.001(2) -0.001(2) -0.019(2)
C38 0.026(2) 0.031(2) 0.027(2) -0.0035(19) 0.0021(18) -0.011(2)
C39 0.032(3) 0.033(2) 0.026(2) -0.0011(19) -0.0007(19) -0.011(2)
C310 0.024(2) 0.040(3) 0.032(3) -0.001(2) -0.0029(19) -0.019(2)
C311 0.025(2) 0.033(3) 0.031(3) -0.004(2) 0.0019(18) -0.008(2)
C312 0.035(3) 0.027(2) 0.033(3) -0.0021(19) -0.001(2) -0.008(2)
C313 0.020(2) 0.027(2) 0.031(2) -0.0020(19) 0.0003(18) -0.0078(19)
C314 0.027(2) 0.029(2) 0.027(2) -0.0055(19) 0.0022(18) -0.0040(19)
C315 0.027(2) 0.030(2) 0.022(2) -0.0019(19) -0.0002(18) -0.010(2)
C316 0.023(2) 0.034(3) 0.026(2) -0.002(2) 0.0015(18) -0.007(2)
C317 0.033(3) 0.029(2) 0.033(3) -0.003(2) 0.000(2) -0.012(2)
C318 0.034(3) 0.037(3) 0.034(3) -0.003(2) 0.003(2) -0.020(2)
C319 0.032(2) 0.029(2) 0.027(2) -0.0010(19) 0.0018(19) -0.010(2)
C320 0.030(2) 0.033(3) 0.022(2) -0.0020(19) 0.0015(18) -0.010(2)
C321 0.021(2) 0.061(3) 0.051(3) -0.025(3) 0.000(2) -0.001(2)
C322 0.036(3) 0.068(4) 0.123(5) -0.052(3) 0.005(3) -0.018(3)
C323 0.032(3) 0.088(4) 0.080(4) -0.039(3) 0.000(3) 0.000(3)
C324 0.036(3) 0.141(5) 0.060(4) -0.039(4) -0.008(3) 0.006(3)
C325 0.029(2) 0.040(3) 0.046(3) 0.002(2) -0.009(2) -0.017(2)
C326 0.042(3) 0.046(3) 0.063(3) 0.004(2) -0.012(2) -0.026(2)
C327 0.028(3) 0.050(3) 0.078(4) -0.012(3) 0.000(2) -0.012(2)
C328 0.048(3) 0.043(3) 0.059(3) 0.007(2) -0.014(2) -0.017(2)
P41 0.0307(6) 0.0314(6) 0.0301(7) -0.0029(5) 0.0007(5) -0.0112(5)
N41 0.0314(19) 0.0255(19) 0.025(2) 0.0006(15) -0.0009(15) -0.0070(17)
N42 0.0230(18) 0.033(2) 0.027(2) -0.0024(17) -0.0040(15) -0.0052(15)
N43 0.0243(19) 0.0256(19) 0.036(2) -0.0033(16) 0.0029(17) -0.0075(16)
C41 0.039(3) 0.024(2) 0.033(3) -0.005(2) -0.001(2) -0.005(2)
C42 0.033(3) 0.028(2) 0.036(3) -0.008(2) 0.000(2) -0.014(2)
C43 0.038(2) 0.025(2) 0.020(2) -0.0025(18) -0.0013(18) -0.009(2)
C44 0.029(2) 0.028(2) 0.038(3) -0.006(2) -0.001(2) -0.0062(19)
C45 0.038(3) 0.028(3) 0.038(3) -0.003(2) 0.003(2) -0.015(2)
C46 0.039(3) 0.034(3) 0.023(3) 0.006(2) -0.005(2) -0.009(2)
C47 0.039(3) 0.037(3) 0.028(3) -0.006(2) -0.001(2) -0.007(2)
C48 0.019(2) 0.031(2) 0.027(3) 0.002(2) -0.0011(18) -0.0072(18)
C49 0.039(3) 0.028(3) 0.029(3) 0.003(2) 0.002(2) -0.008(2)
C410 0.039(3) 0.040(3) 0.023(3) -0.004(2) 0.003(2) -0.014(2)
C411 0.030(2) 0.030(2) 0.036(3) -0.002(2) 0.005(2) -0.013(2)
C412 0.025(2) 0.032(2) 0.035(3) -0.004(2) -0.004(2) -0.0119(19)
C413 0.024(2) 0.025(2) 0.033(3) -0.0038(19) 0.0024(19) -0.0057(19)
C414 0.034(3) 0.037(3) 0.035(3) 0.003(2) -0.001(2) -0.018(2)
C415 0.029(2) 0.048(3) 0.041(3) -0.004(2) -0.003(2) -0.015(2)
N51 0.069(3) 0.059(3) 0.073(3) 0.006(2) -0.003(3) -0.028(3)
C51 0.071(4) 0.041(3) 0.042(3) 0.003(2) 0.002(3) -0.028(3)
C52 0.087(4) 0.062(4) 0.067(4) -0.003(3) -0.020(3) -0.035(3)
N61 0.081(3) 0.071(3) 0.043(3) -0.012(2) 0.012(2) -0.017(3)
C61 0.067(4) 0.053(3) 0.047(4) -0.015(3) 0.013(3) -0.005(3)
C62 0.183(7) 0.077(4) 0.040(4) -0.004(3) -0.007(4) 0.039(4)
N71 0.061(3) 0.072(3) 0.146(5) -0.017(3) 0.039(3) -0.026(3)
C71 0.063(4) 0.041(3) 0.056(3) -0.001(2) 0.017(3) -0.022(3)
C72 0.042(3) 0.066(3) 0.069(4) -0.006(3) 0.000(3) -0.021(3)
N81 0.068(3) 0.065(3) 0.110(4) -0.016(3) 0.003(3) -0.020(3)
C81 0.068(4) 0.036(3) 0.053(4) -0.011(3) 0.004(3) -0.011(3)
C82 0.102(4) 0.051(3) 0.080(4) -0.006(3) -0.041(4) -0.010(3)
N91 0.065(3) 0.062(3) 0.132(5) -0.010(3) 0.005(3) -0.031(3)
C91 0.061(4) 0.066(4) 0.085(5) -0.019(3) 0.004(3) -0.038(3)
C92 0.111(5) 0.108(5) 0.095(5) 0.008(4) -0.035(4) -0.067(4)

loop_
_geom_bond_atom_site_label_1
_geom_bond_atom_site_label_2
_geom_bond_distance
_geom_bond_site_symmetry_2
_geom_bond_publ_flag
Zn1 O11 1.946(3) . ?
Zn1 O12 1.964(2) . ?
Zn1 N12 2.076(3) . ?
Zn1 N11 2.097(3) . ?
Zn1 N41 2.138(3) . ?
Cl11 C110 1.732(4) . ?
Cl12 C111 1.739(4) . ?
O11 C11 1.297(4) . ?
O12 C120 1.299(4) . ?
N11 C17 1.297(4) . ?
N11 C18 1.414(4) . ?
N12 C114 1.302(4) . ?
N12 C113 1.414(4) . ?
C11 C16 1.437(5) . ?
C11 C12 1.448(5) . ?
C12 C13 1.369(5) . ?
C12 C121 1.529(5) . ?
C13 C14 1.402(5) . ?
C13 H13 0.9500 . ?
C14 C15 1.355(5) . ?
C14 H14 0.9500 . ?
C15 C16 1.422(5) . ?
C15 H15 0.9500 . ?
C16 C17 1.429(5) . ?
C17 H17 0.9500 . ?
C18 C19 1.399(5) . ?
C18 C113 1.414(5) . ?
C19 C110 1.376(5) . ?
C19 H19 0.9500 . ?
C110 C111 1.388(5) . ?
C111 C112 1.380(5) . ?
C112 C113 1.384(5) . ?
C112 H112 0.9500 . ?
C114 C115 1.420(5) . ?
C114 H114 0.9500 . ?
C115 C116 1.417(5) . ?
C115 C120 1.427(5) . ?
C116 C117 1.360(5) . ?
C116 H116 0.9500 . ?
C117 C118 1.402(5) . ?
C117 H117 0.9500 . ?
C118 C119 1.377(5) . ?
C118 H118 0.9500 . ?
C119 C120 1.443(5) . ?
C119 C125 1.532(5) . ?
C121 C123 1.535(5) . ?
C121 C122 1.540(5) . ?
C121 C124 1.554(5) . ?
C122 H12A 0.9800 . ?
C122 H12B 0.9800 . ?
C122 H12C 0.9800 . ?
C123 H12D 0.9800 . ?
C123 H12E 0.9800 . ?
C123 H12F 0.9800 . ?
C124 H12G 0.9800 . ?
C124 H12H 0.9800 . ?
C124 H12I 0.9800 . ?
C125 C127 1.537(5) . ?
C125 C128 1.542(5) . ?
C125 C126 1.549(5) . ?
C126 H12J 0.9800 . ?
C126 H12K 0.9800 . ?
C126 H12L 0.9800 . ?
C127 H12M 0.9800 . ?
C127 H12N 0.9800 . ?
C127 H12O 0.9800 . ?
C128 H12P 0.9800 . ?
C128 H12Q 0.9800 . ?
C128 H12R 0.9800 . ?
Zn2 O22 1.949(2) . ?
Zn2 O21 1.953(3) . ?
Zn2 N22 2.060(3) . ?
Zn2 N21 2.085(3) . ?
Zn2 N42 2.132(3) . ?
Cl21 C210 1.737(4) . ?
Cl22 C211 1.727(4) . ?
O21 C21 1.291(4) . ?
O22 C220 1.310(4) . ?
N21 C27 1.307(4) . ?
N21 C28 1.396(4) . ?
N22 C214 1.305(4) . ?
N22 C213 1.414(4) . ?
C21 C26 1.438(5) . ?
C21 C22 1.439(5) . ?
C22 C23 1.365(5) . ?
C22 C221 1.530(5) . ?
C23 C24 1.404(5) . ?
C23 H23 0.9500 . ?
C24 C25 1.358(5) . ?
C24 H24 0.9500 . ?
C25 C26 1.406(5) . ?
C25 H25 0.9500 . ?
C26 C27 1.427(5) . ?
C27 H27 0.9500 . ?
C28 C29 1.400(5) . ?
C28 C213 1.419(5) . ?
C29 C210 1.376(5) . ?
C29 H29 0.9500 . ?
C210 C211 1.390(5) . ?
C211 C212 1.376(5) . ?
C212 C213 1.390(5) . ?
C212 H212 0.9500 . ?
C214 C215 1.426(5) . ?
C214 H214 0.9500 . ?
C215 C216 1.423(5) . ?
C215 C220 1.425(5) . ?
C216 C217 1.359(5) . ?
C216 H216 0.9500 . ?
C217 C218 1.391(5) . ?
C217 H217 0.9500 . ?
C218 C219 1.382(5) . ?
C218 H218 0.9500 . ?
C219 C220 1.449(5) . ?
C219 C225 1.531(5) . ?
C221 C224 1.537(5) . ?
C221 C223 1.542(5) . ?
C221 C222 1.544(5) . ?
C222 H22A 0.9800 . ?
C222 H22B 0.9800 . ?
C222 H22C 0.9800 . ?
C223 H22D 0.9800 . ?
C223 H22E 0.9800 . ?
C223 H22F 0.9800 . ?
C224 H22G 0.9800 . ?
C224 H22H 0.9800 . ?
C224 H22I 0.9800 . ?
C225 C227 1.534(5) . ?
C225 C226 1.544(5) . ?
C225 C228 1.545(5) . ?
C226 H22J 0.9800 . ?
C226 H22K 0.9800 . ?
C226 H22L 0.9800 . ?
C227 H22M 0.9800 . ?
C227 H22N 0.9800 . ?
C227 H22O 0.9800 . ?
C228 H22P 0.9800 . ?
C228 H22Q 0.9800 . ?
C228 H22R 0.9800 . ?
Zn3 O31 1.948(2) . ?
Zn3 O32 1.975(2) . ?
Zn3 N32 2.069(3) . ?
Zn3 N31 2.118(3) . ?
Zn3 N43 2.124(3) . ?
Cl31 C310 1.738(4) . ?
Cl32 C311 1.737(4) . ?
O31 C31 1.303(4) . ?
O32 C320 1.304(4) . ?
N31 C37 1.294(4) . ?
N31 C38 1.410(4) . ?
N32 C314 1.301(4) . ?
N32 C313 1.406(4) . ?
C31 C36 1.427(5) . ?
C31 C32 1.442(5) . ?
C32 C33 1.380(5) . ?
C32 C321 1.531(5) . ?
C33 C34 1.404(5) . ?
C33 H33 0.9500 . ?
C34 C35 1.364(5) . ?
C34 H34 0.9500 . ?
C35 C36 1.419(5) . ?
C35 H35 0.9500 . ?
C36 C37 1.439(5) . ?
C37 H37 0.9500 . ?
C38 C39 1.384(5) . ?
C38 C313 1.412(5) . ?
C39 C310 1.385(5) . ?
C39 H39 0.9500 . ?
C310 C311 1.384(5) . ?
C311 C312 1.385(5) . ?
C312 C313 1.401(5) . ?
C312 H312 0.9500 . ?
C314 C315 1.425(5) . ?
C314 H314 0.9500 . ?
C315 C316 1.409(5) . ?
C315 C320 1.435(5) . ?
C316 C317 1.355(5) . ?
C316 H316 0.9500 . ?
C317 C318 1.399(5) . ?
C317 H317 0.9500 . ?
C318 C319 1.376(5) . ?
C318 H318 0.9500 . ?
C319 C320 1.451(5) . ?
C319 C325 1.532(5) . ?
C321 C322 1.525(6) . ?
C321 C324 1.534(6) . ?
C321 C323 1.546(5) . ?
C322 H32A 0.9800 . ?
C322 H32B 0.9800 . ?
C322 H32C 0.9800 . ?
C323 H32D 0.9800 . ?
C323 H32E 0.9800 . ?
C323 H32F 0.9800 . ?
C324 H32G 0.9800 . ?
C324 H32H 0.9800 . ?
C324 H32I 0.9800 . ?
C325 C327 1.537(5) . ?
C325 C328 1.542(5) . ?
C325 C326 1.549(5) . ?
C326 H32J 0.9800 . ?
C326 H32K 0.9800 . ?
C326 H32L 0.9800 . ?
C327 H32M 0.9800 . ?
C327 H32N 0.9800 . ?
C327 H32O 0.9800 . ?
C328 H32P 0.9800 . ?
C328 H32Q 0.9800 . ?
C328 H32R 0.9800 . ?
P41 C43 1.839(4) . ?
P41 C413 1.841(4) . ?
P41 C48 1.845(4) . ?
N41 C41 1.332(4) . ?
N41 C45 1.339(4) . ?
N42 C410 1.329(4) . ?
N42 C46 1.331(4) . ?
N43 C411 1.336(4) . ?
N43 C415 1.340(4) . ?
C41 C42 1.383(5) . ?
C41 H41 0.9500 . ?
C42 C43 1.392(5) . ?
C42 H42 0.9500 . ?
C43 C44 1.384(5) . ?
C44 C45 1.387(5) . ?
C44 H44 0.9500 . ?
C45 H45 0.9500 . ?
C46 C47 1.387(5) . ?
C46 H46 0.9500 . ?
C47 C48 1.382(5) . ?
C47 H47 0.9500 . ?
C48 C49 1.384(5) . ?
C49 C410 1.393(5) . ?
C49 H49 0.9500 . ?
C410 H410 0.9500 . ?
C411 C412 1.375(5) . ?
C411 H411 0.9500 . ?
C412 C413 1.382(5) . ?
C412 H412 0.9500 . ?
C413 C414 1.395(5) . ?
C414 C415 1.387(5) . ?
C414 H414 0.9500 . ?
C415 H415 0.9500 . ?
N51 C51 1.120(5) . ?
C51 C52 1.467(6) . ?
C52 H52A 0.9812 . ?
C52 H52B 0.9793 . ?
C52 H52C 0.9789 . ?
N61 C61 1.116(5) . ?
C61 C62 1.452(7) . ?
C62 H62A 0.9768 . ?
C62 H62B 0.9799 . ?
C62 H62C 0.9825 . ?
N71 C71 1.130(5) . ?
C71 C72 1.447(6) . ?
C72 H72A 0.9804 . ?
C72 H72B 0.9789 . ?
C72 H72C 0.9799 . ?
N81 C81 1.117(5) . ?
C81 C82 1.451(6) . ?
C82 H82A 0.9793 . ?
C82 H82B 0.9789 . ?
C82 H82C 0.9832 . ?
N91 C91 1.112(6) . ?
C91 C92 1.468(7) . ?
C92 H92A 0.9788 . ?
C92 H92B 0.9838 . ?
C92 H92C 0.9771 . ?
